data_7060567
loop_
_publ_author_name
'Melnic, Elena'
'Kravtsov, Victor Ch.'
'Lucenti, Elena'
'Cariati, Elena'
'Forni, Alessandra'
'Siminel, Nikita'
'Fonari, Marina S.'

_publ_section_title
;
 Regulation of \p&#x22EF;\p stacking interactions between triimidazole
 luminophores and comprehensive emission quenching by coordination to
 Cu(ii)
;
_journal_issue 20
_journal_name_full 'New Journal of Chemistry'
_journal_page_first 9040
_journal_page_last 9052
_journal_paper_doi 10.1039/D1NJ00909E
_journal_volume 45
_journal_year 2021
_chemical_formula_sum 'C26 H24 Cu2 N12 O8'
_chemical_formula_weight 759.65
_space_group_crystal_system monoclinic
_space_group_IT_number 14
_space_group_name_Hall '-P 2ybc'
_space_group_name_H-M_alt 'P 1 21/c 1'
_atom_sites_solution_hydrogens geom
_atom_sites_solution_primary direct
_atom_sites_solution_secondary difmap
_audit_creation_method SHELXL-2014/7
_audit_update_record
;
2021-03-30 deposited with the CCDC.	2021-04-16 downloaded from the CCDC.
;
_cell_angle_alpha 90
_cell_angle_beta 103.048(8)
_cell_angle_gamma 90
_cell_formula_units_Z 2
_cell_length_a 12.8476(10)
_cell_length_b 13.9629(12)
_cell_length_c 8.6080(7)
_cell_measurement_reflns_used 595
_cell_measurement_temperature 293(2)
_cell_measurement_theta_max 20.3950
_cell_measurement_theta_min 3.3410
_cell_volume 1504.3(2)
_computing_cell_refinement
;
CrysAlisPro, Agilent Technologies,
Version 1.171.37.35 (release 13-08-2014 CrysAlis171 .NET)
(compiled Aug 13 2014,18:06:01)
;
_computing_data_collection
;
CrysAlisPro, Agilent Technologies,
Version 1.171.37.35 (release 13-08-2014 CrysAlis171 .NET)
(compiled Aug 13 2014,18:06:01)
;
_computing_data_reduction
;
CrysAlisPro, Agilent Technologies,
Version 1.171.37.35 (release 13-08-2014 CrysAlis171 .NET)
(compiled Aug 13 2014,18:06:01)
;
_computing_structure_refinement 'SHELXL-2014/7 (Sheldrick, 2014)'
_computing_structure_solution 'SHELXS-2014 (Sheldrick, 2014)'
_diffrn_ambient_temperature 293(2)
_diffrn_detector_area_resol_mean 15.9914
_diffrn_measured_fraction_theta_full 0.997
_diffrn_measured_fraction_theta_max 0.997
_diffrn_measurement_device_type 'Xcalibur, Eos'
_diffrn_radiation_type MoK\a
_diffrn_radiation_wavelength 0.71073
_diffrn_reflns_av_R_equivalents 0.0743
_diffrn_reflns_av_unetI/netI 0.1646
_diffrn_reflns_Laue_measured_fraction_full 0.997
_diffrn_reflns_Laue_measured_fraction_max 0.997
_diffrn_reflns_limit_h_max 15
_diffrn_reflns_limit_h_min -10
_diffrn_reflns_limit_k_max 9
_diffrn_reflns_limit_k_min -16
_diffrn_reflns_limit_l_max 9
_diffrn_reflns_limit_l_min -10
_diffrn_reflns_number 5253
_diffrn_reflns_point_group_measured_fraction_full 0.997
_diffrn_reflns_point_group_measured_fraction_max 0.997
_diffrn_reflns_theta_full 25.048
_diffrn_reflns_theta_max 25.048
_diffrn_reflns_theta_min 2.918
_exptl_absorpt_coefficient_mu 1.485
_exptl_absorpt_correction_T_max 1.00000
_exptl_absorpt_correction_T_min 0.86482
_exptl_absorpt_correction_type multi-scan
_exptl_absorpt_process_details
;
CrysAlisPro, Agilent Technologies,
Version 1.171.37.35 (release 13-08-2014 CrysAlis171 .NET)
(compiled Aug 13 2014,18:06:01)
Empirical absorption correction using spherical harmonics,
 implemented in SCALE3 ABSPACK scaling algorithm.
;
_exptl_crystal_colour green
_exptl_crystal_density_diffrn 1.677
_exptl_crystal_description prism
_exptl_crystal_F_000 772
_exptl_crystal_size_max 0.120
_exptl_crystal_size_mid 0.100
_exptl_crystal_size_min 0.050
_refine_diff_density_max 0.595
_refine_diff_density_min -0.458
_refine_diff_density_rms 0.093
_refine_ls_extinction_method none
_refine_ls_goodness_of_fit_ref 0.935
_refine_ls_hydrogen_treatment constr
_refine_ls_matrix_type full
_refine_ls_number_parameters 219
_refine_ls_number_reflns 2663
_refine_ls_number_restraints 0
_refine_ls_restrained_S_all 0.935
_refine_ls_R_factor_all 0.1539
_refine_ls_R_factor_gt 0.0731
_refine_ls_shift/su_max 0.000
_refine_ls_shift/su_mean 0.000
_refine_ls_structure_factor_coef Fsqd
_refine_ls_weighting_details 'w=1/[\s^2^(Fo^2^)+(0.0026P)^2^] where P=(Fo^2^+2Fc^2^)/3'
_refine_ls_weighting_scheme calc
_refine_ls_wR_factor_gt 0.0839
_refine_ls_wR_factor_ref 0.1055
_reflns_Friedel_coverage 0.000
_reflns_number_gt 1292
_reflns_number_total 2663
_reflns_threshold_expression 'I > 2\s(I)'
_cod_data_source_file d1nj00909e2.cif
_cod_data_source_block str_1
_cod_depositor_comments 'Adding full bibliography for 7060567--7060574.cif.'
_cod_original_sg_symbol_H-M 'P 21/c'
_cod_database_code 7060567
_shelx_shelxl_version_number 2014/7
_shelx_space_group_comment
;
The symmetry employed for this shelxl refinement is uniquely defined
by the following loop, which should always be used as a source of
symmetry information in preference to the above space-group names.
They are only intended as comments.
;
_shelx_estimated_absorpt_t_min 0.842
_shelx_estimated_absorpt_t_max 0.929

loop_
_space_group_symop_operation_xyz
'x, y, z'
'-x, y+1/2, -z+1/2'
'-x, -y, -z'
'x, -y-1/2, z-1/2'

loop_
_atom_site_label
_atom_site_type_symbol
_atom_site_fract_x
_atom_site_fract_y
_atom_site_fract_z
_atom_site_U_iso_or_equiv
_atom_site_adp_type
_atom_site_occupancy
_atom_site_site_symmetry_order
_atom_site_calc_flag
_atom_site_refinement_flags_posn
_atom_site_refinement_flags_adp
_atom_site_refinement_flags_occupancy
_atom_site_disorder_assembly
_atom_site_disorder_group
Cu1 Cu 0.58327(7) 0.03443(7) 0.10215(10) 0.0451(3) Uani 1 1 d . . . . .
C1 C 0.6738(6) 0.1965(5) 0.3352(8) 0.049(2) Uani 1 1 d . . . . .
H1 H 0.6024 0.2148 0.3177 0.059 Uiso 1 1 calc R U . . .
C2 C 0.7541(6) 0.2436(6) 0.4308(8) 0.052(2) Uani 1 1 d . . . . .
H2 H 0.7495 0.2988 0.4894 0.062 Uiso 1 1 calc R U . . .
C3 C 0.9510(6) 0.2102(6) 0.4969(8) 0.045(2) Uani 1 1 d . . . . .
C4 C 1.0992(6) 0.2609(6) 0.6222(9) 0.060(2) Uani 1 1 d . . . . .
H4 H 1.1505 0.2996 0.6862 0.072 Uiso 1 1 calc R U . . .
C5 C 1.1220(6) 0.1826(6) 0.5461(8) 0.058(2) Uani 1 1 d . . . . .
H5 H 1.1891 0.1567 0.5486 0.069 Uiso 1 1 calc R U . . .
C6 C 0.9968(6) 0.0742(5) 0.3546(8) 0.0400(19) Uani 1 1 d . . . . .
C7 C 0.9897(7) -0.0386(6) 0.1951(9) 0.058(2) Uani 1 1 d . . . . .
H7 H 1.0112 -0.0873 0.1354 0.070 Uiso 1 1 calc R U . . .
C8 C 0.8879(6) -0.0149(5) 0.1812(8) 0.050(2) Uani 1 1 d . . . . .
H8 H 0.8280 -0.0418 0.1143 0.060 Uiso 1 1 calc R U . . .
C9 C 0.8113(5) 0.1181(5) 0.3208(7) 0.0320(17) Uani 1 1 d . . . . .
C10 C 0.4230(7) 0.1644(6) -0.0682(9) 0.049(2) Uani 1 1 d . . . . .
C11 C 0.3808(6) 0.2660(5) -0.1054(9) 0.075(3) Uani 1 1 d . . . . .
H11A H 0.4175 0.3089 -0.0242 0.112 Uiso 1 1 calc R U . . .
H11C H 0.3056 0.2675 -0.1085 0.112 Uiso 1 1 calc R U . . .
H11B H 0.3926 0.2855 -0.2070 0.112 Uiso 1 1 calc R U . . .
C12 C 0.5994(6) 0.0141(5) -0.2186(9) 0.043(2) Uani 1 1 d . . . . .
C13 C 0.6587(5) 0.0286(5) -0.3492(8) 0.066(3) Uani 1 1 d . . . . .
H13C H 0.6740 0.0954 -0.3576 0.099 Uiso 1 1 calc R U . . .
H13B H 0.6155 0.0064 -0.4485 0.099 Uiso 1 1 calc R U . . .
H13A H 0.7244 -0.0069 -0.3245 0.099 Uiso 1 1 calc R U . . .
N1 N 0.7098(5) 0.1167(4) 0.2650(6) 0.0415(16) Uani 1 1 d . . . . .
N2 N 0.9898(5) 0.2777(5) 0.5944(7) 0.0546(18) Uani 1 1 d . . . . .
N3 N 1.0615(5) 0.0154(5) 0.3063(7) 0.0509(18) Uani 1 1 d . . . . .
N4 N 0.8914(5) 0.0593(4) 0.2896(6) 0.0391(15) Uani 1 1 d . . . . .
N5 N 0.8451(5) 0.1931(4) 0.4243(6) 0.0379(15) Uani 1 1 d . . . . .
N6 N 1.0243(5) 0.1489(5) 0.4632(6) 0.0432(16) Uani 1 1 d . . . . .
O1 O 0.5079(4) 0.1566(4) 0.0280(6) 0.0599(15) Uani 1 1 d . . . . .
O2 O 0.6494(4) 0.0374(4) -0.0808(5) 0.0528(15) Uani 1 1 d . . . . .
O3 O 0.6334(4) -0.0985(4) 0.1454(6) 0.0601(15) Uani 1 1 d . . . . .
O4 O 0.4937(4) 0.0190(4) 0.2558(5) 0.0548(15) Uani 1 1 d . . . . .

loop_
_atom_site_aniso_label
_atom_site_aniso_U_11
_atom_site_aniso_U_22
_atom_site_aniso_U_33
_atom_site_aniso_U_23
_atom_site_aniso_U_13
_atom_site_aniso_U_12
Cu1 0.0480(6) 0.0405(6) 0.0440(5) 0.0002(5) 0.0044(4) -0.0071(6)
C1 0.043(5) 0.048(6) 0.054(5) 0.002(4) 0.008(4) 0.007(5)
C2 0.049(5) 0.045(5) 0.059(5) -0.005(4) 0.006(4) 0.012(5)
C3 0.057(5) 0.042(5) 0.037(4) -0.004(4) 0.014(4) 0.000(5)
C4 0.045(5) 0.063(7) 0.062(6) -0.002(5) -0.010(4) -0.016(5)
C5 0.056(6) 0.059(6) 0.054(5) 0.004(5) 0.001(4) 0.003(5)
C6 0.047(5) 0.039(5) 0.034(4) 0.007(4) 0.008(4) 0.002(4)
C7 0.079(7) 0.049(6) 0.051(5) -0.007(4) 0.023(5) 0.006(6)
C8 0.061(6) 0.042(6) 0.051(5) -0.007(4) 0.019(5) -0.002(5)
C9 0.034(4) 0.030(5) 0.030(4) 0.005(3) 0.005(3) 0.008(4)
C10 0.054(6) 0.048(6) 0.050(5) 0.008(4) 0.022(5) 0.004(5)
C11 0.075(6) 0.049(6) 0.091(7) 0.013(5) 0.001(5) 0.010(6)
C12 0.061(6) 0.021(5) 0.051(5) 0.009(4) 0.023(5) 0.011(4)
C13 0.072(6) 0.070(7) 0.060(5) 0.006(5) 0.024(5) -0.007(6)
N1 0.038(4) 0.039(4) 0.049(4) -0.006(3) 0.013(3) 0.003(3)
N2 0.060(5) 0.047(5) 0.050(4) -0.013(3) -0.003(4) -0.014(4)
N3 0.049(4) 0.050(5) 0.051(4) 0.001(3) 0.006(3) 0.015(4)
N4 0.051(4) 0.025(4) 0.040(3) -0.005(3) 0.008(3) -0.002(3)
N5 0.041(4) 0.026(4) 0.046(4) -0.001(3) 0.006(3) 0.001(3)
N6 0.044(4) 0.052(5) 0.032(3) -0.001(3) 0.005(3) 0.001(4)
O1 0.058(4) 0.043(4) 0.064(4) 0.000(3) -0.016(3) 0.001(3)
O2 0.049(3) 0.068(4) 0.043(3) -0.006(3) 0.014(3) -0.013(3)
O3 0.070(4) 0.044(4) 0.060(4) 0.007(3) -0.001(3) 0.001(3)
O4 0.041(3) 0.077(5) 0.046(3) -0.003(3) 0.010(3) -0.012(3)

loop_
_atom_type_symbol
_atom_type_description
_atom_type_scat_dispersion_real
_atom_type_scat_dispersion_imag
_atom_type_scat_source
C C 0.0033 0.0016 'International Tables Vol C Tables 4.2.6.8 and 6.1.1.4'
H H 0.0000 0.0000 'International Tables Vol C Tables 4.2.6.8 and 6.1.1.4'
N N 0.0061 0.0033 'International Tables Vol C Tables 4.2.6.8 and 6.1.1.4'
O O 0.0106 0.0060 'International Tables Vol C Tables 4.2.6.8 and 6.1.1.4'
Cu Cu 0.3201 1.2651 'International Tables Vol C Tables 4.2.6.8 and 6.1.1.4'

loop_
_geom_angle_atom_site_label_1
_geom_angle_atom_site_label_2
_geom_angle_atom_site_label_3
_geom_angle
_geom_angle_site_symmetry_1
_geom_angle_site_symmetry_3
_geom_angle_publ_flag
O4 Cu1 O2 168.6(2) . . ?
O4 Cu1 O3 89.2(2) . . ?
O2 Cu1 O3 89.4(2) . . ?
O4 Cu1 O1 89.6(2) . . ?
O2 Cu1 O1 89.6(2) . . ?
O3 Cu1 O1 168.4(2) . . ?
O4 Cu1 N1 95.11(19) . . ?
O2 Cu1 N1 96.26(19) . . ?
O3 Cu1 N1 102.0(2) . . ?
O1 Cu1 N1 89.6(2) . . ?
O4 Cu1 Cu1 84.11(15) . 3_655 ?
O2 Cu1 Cu1 84.53(15) . 3_655 ?
O3 Cu1 Cu1 87.91(17) . 3_655 ?
O1 Cu1 Cu1 80.53(15) . 3_655 ?
N1 Cu1 Cu1 170.08(17) . 3_655 ?
C2 C1 N1 111.9(6) . . ?
C1 C2 N5 105.5(7) . . ?
N2 C3 N6 114.7(7) . . ?
N2 C3 N5 128.2(7) . . ?
N6 C3 N5 117.1(7) . . ?
C5 C4 N2 112.1(7) . . ?
C4 C5 N6 104.9(7) . . ?
N3 C6 N4 114.9(7) . . ?
N3 C6 N6 127.1(7) . . ?
N4 C6 N6 118.0(7) . . ?
C8 C7 N3 114.4(7) . . ?
C7 C8 N4 104.1(7) . . ?
N1 C9 N5 113.5(6) . . ?
N1 C9 N4 130.8(7) . . ?
N5 C9 N4 115.7(6) . . ?
O1 C10 O3 127.8(9) . 3_655 ?
O1 C10 C11 116.6(8) . . ?
O3 C10 C11 115.6(7) 3_655 . ?
O4 C12 O2 126.2(6) 3_655 . ?
O4 C12 C13 118.2(7) 3_655 . ?
O2 C12 C13 115.6(7) . . ?
C9 N1 C1 103.6(6) . . ?
C9 N1 Cu1 141.5(5) . . ?
C1 N1 Cu1 114.9(5) . . ?
C3 N2 C4 102.5(7) . . ?
C6 N3 C7 100.9(6) . . ?
C6 N4 C8 105.6(6) . . ?
C6 N4 C9 122.9(6) . . ?
C8 N4 C9 131.1(7) . . ?
C2 N5 C9 105.5(6) . . ?
C2 N5 C3 130.6(7) . . ?
C9 N5 C3 123.8(6) . . ?
C3 N6 C5 105.7(7) . . ?
C3 N6 C6 122.4(7) . . ?
C5 N6 C6 131.8(7) . . ?
C10 O1 Cu1 126.2(6) . . ?
C12 O2 Cu1 122.2(5) . . ?
C10 O3 Cu1 117.5(5) 3_655 . ?
C12 O4 Cu1 122.8(5) 3_655 . ?

loop_
_geom_bond_atom_site_label_1
_geom_bond_atom_site_label_2
_geom_bond_distance
_geom_bond_site_symmetry_2
_geom_bond_publ_flag
Cu1 O4 1.951(4) . ?
Cu1 O2 1.952(4) . ?
Cu1 O3 1.972(5) . ?
Cu1 O1 1.994(5) . ?
Cu1 N1 2.213(6) . ?
Cu1 Cu1 2.6262(18) 3_655 ?
C1 C2 1.339(9) . ?
C1 N1 1.395(8) . ?
C2 N5 1.377(8) . ?
C3 N2 1.285(8) . ?
C3 N6 1.352(8) . ?
C3 N5 1.383(8) . ?
C4 C5 1.341(9) . ?
C4 N2 1.391(8) . ?
C5 N6 1.380(9) . ?
C6 N3 1.301(8) . ?
C6 N4 1.360(8) . ?
C6 N6 1.392(8) . ?
C7 C8 1.329(9) . ?
C7 N3 1.393(9) . ?
C8 N4 1.388(8) . ?
C9 N1 1.284(7) . ?
C9 N5 1.381(8) . ?
C9 N4 1.389(7) . ?
C10 O1 1.216(8) . ?
C10 O3 1.263(9) 3_655 ?
C10 C11 1.528(10) . ?
C12 O4 1.255(8) 3_655 ?
C12 O2 1.257(8) . ?
C12 C13 1.507(7) . ?
O3 C10 1.263(9) 3_655 ?
O4 C12 1.255(8) 3_655 ?
